data_4106510
loop_
_publ_author_name
'Paola Romanato'
'Simon Duttwyler'
'Anthony Linden'
'Kim K. Baldridge'
'Jay S. Siegel'

_publ_section_title
;
 Competition between \p-Arene and Lone-Pair Halogen Coordination of
 Silylium Ions?
;
_journal_name_full 'Journal of the American Chemical Society'
_journal_page_first 11844
_journal_page_last 11846
_journal_paper_doi 10.1021/ja2040392
_journal_volume 133
_journal_year 2011
_chemical_absolute_configuration ad
_chemical_formula_moiety 'C25 H31 B11 Cl8 Si'
_chemical_formula_sum 'C25 H31 B11 Cl8 Si'
_chemical_formula_weight 762.13
_chemical_name_systematic
; 
 ? 
;
_space_group_IT_number 19
_symmetry_cell_setting orthorhombic
_symmetry_Int_Tables_number 19
_symmetry_space_group_name_Hall 'P 2ac 2ab'
_symmetry_space_group_name_H-M 'P 21 21 21'
_atom_sites_solution_hydrogens geom
_atom_sites_solution_primary direct
_atom_sites_solution_secondary difmap
_audit_creation_date 10-06-16
_audit_creation_method SHELXL-97
_cell_angle_alpha 90.00
_cell_angle_beta 90.00
_cell_angle_gamma 90.00
_cell_formula_units_Z 4
_cell_length_a 9.47605(7)
_cell_length_b 18.88054(14)
_cell_length_c 20.51762(18)
_cell_measurement_reflns_used 29443
_cell_measurement_temperature 293(1)
_cell_measurement_theta_max 30.4
_cell_measurement_theta_min 3.2
_cell_volume 3670.87(5)
_computing_cell_refinement
;
CrysAlisPro, Oxford Diffraction Ltd.,
Version 1.171.33.66 (release 28-04-2010 CrysAlis171 .NET)
(compiled Apr 28 2010,14:27:37)
;
_computing_data_collection
;
CrysAlisPro, Oxford Diffraction Ltd.,
Version 1.171.33.66 (release 28-04-2010 CrysAlis171 .NET)
(compiled Apr 28 2010,14:27:37)
;
_computing_data_reduction
;
CrysAlisPro, Oxford Diffraction Ltd.,
Version 1.171.33.66 (release 28-04-2010 CrysAlis171 .NET)
(compiled Apr 28 2010,14:27:37)
;
_computing_molecular_graphics 'ORTEPII (Johnson, 1976)'
_computing_publication_material 'SHELXL97 and PLATON (Spek, 2006)'
_computing_structure_refinement 'SHELXL97 (Sheldrick, 1997)'
_computing_structure_solution 'SHELXS97 (Sheldrick, 1997)'
_diffrn_ambient_temperature 160(1)
_diffrn_detector 'Atlas CCD camera on \k goniostat'
_diffrn_detector_area_resol_mean 10.3801
_diffrn_measured_fraction_theta_full 0.939
_diffrn_measured_fraction_theta_max 0.939
_diffrn_measurement_device_type 'Oxford Diffraction SuperNova, dual radiation diffractometer, Cu at zero, Atlas'
_diffrn_measurement_method \w
_diffrn_radiation_monochromator mirror
_diffrn_radiation_source 'SuperNova (Mo) X-ray Source'
_diffrn_radiation_type 'Mo K\a'
_diffrn_radiation_wavelength 0.71073
_diffrn_reflns_av_R_equivalents 0.0267
_diffrn_reflns_av_sigmaI/netI 0.0277
_diffrn_reflns_limit_h_max 12
_diffrn_reflns_limit_h_min -13
_diffrn_reflns_limit_k_max 25
_diffrn_reflns_limit_k_min -26
_diffrn_reflns_limit_l_max 28
_diffrn_reflns_limit_l_min -28
_diffrn_reflns_number 47283
_diffrn_reflns_theta_full 30.43
_diffrn_reflns_theta_max 30.43
_diffrn_reflns_theta_min 3.39
_diffrn_standards_decay_% 0
_diffrn_standards_number 0
_exptl_absorpt_coefficient_mu 0.665
_exptl_absorpt_correction_T_max 1.00000
_exptl_absorpt_correction_T_min 0.85771
_exptl_absorpt_correction_type multi-scan
_exptl_absorpt_process_details
;
CrysAlisPro, Oxford Diffraction Ltd.,
Version 1.171.33.66 (release 28-04-2010 CrysAlis171 .NET)
(compiled Apr 28 2010,14:27:37)
empirical absorption correction using spherical harmonics,
 implemented in SCALE3 ABSPACK scaling algorithm.
;
_exptl_crystal_colour pale-yellow
_exptl_crystal_density_diffrn 1.379
_exptl_crystal_description prism
_exptl_crystal_F_000 1544
_exptl_crystal_size_max 0.25
_exptl_crystal_size_mid 0.20
_exptl_crystal_size_min 0.15
_refine_diff_density_max 0.609
_refine_diff_density_min -0.329
_refine_diff_density_rms 0.049
_refine_ls_abs_structure_details 'Flack & Bernardinelli (2000), ? Friedel pairs'
_refine_ls_abs_structure_Flack -0.02(3)
_refine_ls_extinction_method none
_refine_ls_goodness_of_fit_ref 1.026
_refine_ls_hydrogen_treatment constr
_refine_ls_matrix_type full
_refine_ls_number_parameters 412
_refine_ls_number_reflns 10116
_refine_ls_number_restraints 0
_refine_ls_restrained_S_all 1.026
_refine_ls_R_factor_all 0.0339
_refine_ls_R_factor_gt 0.0280
_refine_ls_shift/su_max 0.111
_refine_ls_shift/su_mean 0.003
_refine_ls_structure_factor_coef Fsqd
_refine_ls_weighting_details 'w=1/[\s^2^(Fo^2^)+(0.0446P)^2^+0.0000P] where P=(Fo^2^+2Fc^2^)/3'
_refine_ls_weighting_scheme calc
_refine_ls_wR_factor_gt 0.0687
_refine_ls_wR_factor_ref 0.0702
_reflns_number_gt 8916
_reflns_number_total 10117
_reflns_threshold_expression 'I > 2\s(I)'
_cod_data_source_file ja2040392_si_004.cif
_cod_data_source_block SG1016
_cod_original_sg_symbol_H-M 'P 21 21 21 '
_cod_database_code 4106510

loop_
_symmetry_equiv_pos_as_xyz
'x, y, z'
'-x+1/2, -y, z+1/2'
'x+1/2, -y+1/2, -z'
'-x, y+1/2, -z+1/2'

loop_
_atom_site_label
_atom_site_type_symbol
_atom_site_fract_x
_atom_site_fract_y
_atom_site_fract_z
_atom_site_U_iso_or_equiv
_atom_site_adp_type
_atom_site_occupancy
_atom_site_symmetry_multiplicity
_atom_site_calc_flag
_atom_site_refinement_flags
Si1 Si 0.03819(4) 0.98105(2) 0.66958(2) 0.01799(8) Uani 1 1 d .
C1 C 0.04946(15) 0.89317(7) 0.71196(7) 0.0178(3) Uani 1 1 d .
C2 C 0.07437(16) 0.83012(7) 0.67653(7) 0.0188(3) Uani 1 1 d .
C3 C 0.09621(19) 0.76626(8) 0.70882(8) 0.0233(3) Uani 1 1 d .
H3 H 0.1128 0.7243 0.6844 0.028 Uiso 1 1 calc R
C4 C 0.09401(19) 0.76327(8) 0.77617(8) 0.0257(3) Uani 1 1 d .
H4 H 0.1135 0.7200 0.7979 0.031 Uiso 1 1 calc R
C5 C 0.06328(19) 0.82366(8) 0.81170(7) 0.0252(3) Uani 1 1 d .
H5 H 0.0563 0.8209 0.8578 0.030 Uiso 1 1 calc R
C6 C 0.04256(16) 0.88803(8) 0.78092(7) 0.0198(3) Uani 1 1 d .
C7 C -0.03677(18) 1.05911(8) 0.71021(8) 0.0261(3) Uani 1 1 d .
H71 H -0.0163 1.1015 0.6843 0.039 Uiso 1 1 calc R
H72 H 0.0051 1.0641 0.7536 0.039 Uiso 1 1 calc R
H73 H -0.1392 1.0534 0.7143 0.039 Uiso 1 1 calc R
C8 C 0.00099(19) 0.98642(8) 0.58167(8) 0.0252(3) Uani 1 1 d .
H81 H 0.0083 1.0358 0.5673 0.038 Uiso 1 1 calc R
H82 H -0.0946 0.9689 0.5731 0.038 Uiso 1 1 calc R
H83 H 0.0694 0.9575 0.5577 0.038 Uiso 1 1 calc R
C9 C 0.07552(18) 0.82800(8) 0.60387(7) 0.0200(3) Uani 1 1 d .
C10 C 0.20323(18) 0.82821(8) 0.56951(8) 0.0225(3) Uani 1 1 d .
C11 C 0.20003(18) 0.82842(8) 0.50138(8) 0.0237(3) Uani 1 1 d .
H111 H 0.2856 0.8282 0.4772 0.028 Uiso 1 1 calc R
C12 C 0.0720(2) 0.82892(8) 0.46936(7) 0.0259(3) Uani 1 1 d .
C13 C -0.05505(19) 0.82457(8) 0.50234(8) 0.0256(3) Uani 1 1 d .
H13 H -0.1415 0.8221 0.4790 0.031 Uiso 1 1 calc R
C14 C -0.05467(17) 0.82386(8) 0.57083(8) 0.0215(3) Uani 1 1 d .
C15 C 0.01051(17) 0.95068(8) 0.82376(7) 0.0209(3) Uani 1 1 d .
C16 C -0.13010(17) 0.96936(9) 0.83583(8) 0.0247(3) Uani 1 1 d .
C17 C -0.15771(19) 1.02910(9) 0.87406(8) 0.0270(4) Uani 1 1 d .
H17 H -0.2522 1.0430 0.8828 0.032 Uiso 1 1 calc R
C18 C -0.04702(19) 1.06750(8) 0.89890(8) 0.0255(3) Uani 1 1 d .
C19 C 0.09049(19) 1.04783(9) 0.89013(8) 0.0262(3) Uani 1 1 d .
H19 H 0.1643 1.0745 0.9096 0.031 Uiso 1 1 calc R
C20 C 0.12211(17) 0.98823(9) 0.85236(8) 0.0229(3) Uani 1 1 d .
C21 C 0.34384(19) 0.82743(10) 0.60422(9) 0.0282(4) Uani 1 1 d .
H211 H 0.3621 0.7799 0.6214 0.042 Uiso 1 1 calc R
H212 H 0.3420 0.8615 0.6403 0.042 Uiso 1 1 calc R
H213 H 0.4187 0.8405 0.5735 0.042 Uiso 1 1 calc R
C22 C -0.19253(18) 0.81974(10) 0.60665(9) 0.0296(4) Uani 1 1 d .
H221 H -0.2046 0.8623 0.6334 0.044 Uiso 1 1 calc R
H222 H -0.1929 0.7778 0.6347 0.044 Uiso 1 1 calc R
H223 H -0.2701 0.8164 0.5752 0.044 Uiso 1 1 calc R
C23 C -0.2517(2) 0.92800(11) 0.80703(10) 0.0373(4) Uani 1 1 d .
H231 H -0.2497 0.9322 0.7594 0.056 Uiso 1 1 calc R
H232 H -0.3410 0.9469 0.8237 0.056 Uiso 1 1 calc R
H233 H -0.2430 0.8780 0.8193 0.056 Uiso 1 1 calc R
C24 C 0.27468(19) 0.96633(9) 0.84472(9) 0.0315(4) Uani 1 1 d .
H241 H 0.3032 0.9376 0.8823 0.047 Uiso 1 1 calc R
H242 H 0.3343 1.0087 0.8422 0.047 Uiso 1 1 calc R
H243 H 0.2855 0.9385 0.8047 0.047 Uiso 1 1 calc R
C25 C 0.32492(18) 1.17223(10) 0.52143(9) 0.0302(4) Uani 1 1 d .
H25 H 0.2759 1.1853 0.4829 0.036 Uiso 1 1 calc R
B1 B 0.33544(19) 1.08483(9) 0.62559(8) 0.0182(3) Uani 1 1 d .
B2 B 0.49405(19) 1.07340(10) 0.58017(9) 0.0216(3) Uani 1 1 d .
B3 B 0.58294(19) 1.15680(9) 0.58071(9) 0.0240(4) Uani 1 1 d .
B4 B 0.4781(2) 1.21859(10) 0.62658(11) 0.0276(4) Uani 1 1 d .
B5 B 0.3251(2) 1.17250(9) 0.65553(9) 0.0235(4) Uani 1 1 d .
B6 B 0.49217(18) 1.12772(9) 0.65254(8) 0.0186(3) Uani 1 1 d .
B7 B 0.2258(2) 1.14585(10) 0.58629(9) 0.0235(4) Uani 1 1 d .
H7 H 0.1078 1.1425 0.5875 0.028 Uiso 1 1 calc R
B8 B 0.3290(2) 1.08466(11) 0.53986(9) 0.0261(4) Uani 1 1 d .
H8 H 0.2785 1.0414 0.5107 0.031 Uiso 1 1 calc R
B9 B 0.4826(2) 1.13001(12) 0.51180(10) 0.0293(4) Uani 1 1 d .
H9 H 0.5329 1.1166 0.4640 0.035 Uiso 1 1 calc R
B10 B 0.4729(2) 1.21876(12) 0.54051(11) 0.0333(5) Uani 1 1 d .
H10 H 0.5173 1.2636 0.5113 0.040 Uiso 1 1 calc R
B11 B 0.3143(2) 1.22875(10) 0.58583(11) 0.0306(4) Uani 1 1 d .
H11 H 0.2544 1.2799 0.5863 0.037 Uiso 1 1 calc R
Cl1 Cl 0.27638(4) 1.007377(19) 0.674071(19) 0.02289(8) Uani 1 1 d .
Cl2 Cl 0.58745(5) 0.99106(2) 0.57899(2) 0.03384(10) Uani 1 1 d .
Cl3 Cl 0.77154(4) 1.16316(2) 0.57721(2) 0.03077(9) Uani 1 1 d .
Cl4 Cl 0.55719(5) 1.28860(2) 0.67198(3) 0.04859(14) Uani 1 1 d .
Cl5 Cl 0.24568(5) 1.19317(3) 0.73197(2) 0.03796(11) Uani 1 1 d .
Cl6 Cl 0.58023(4) 1.10208(2) 0.725593(19) 0.02942(9) Uani 1 1 d .
Cl12 Cl 0.06895(6) 0.83555(2) 0.38440(2) 0.03568(10) Uani 1 1 d .
Cl18 Cl -0.08207(5) 1.14457(2) 0.94349(2) 0.03411(10) Uani 1 1 d .

loop_
_atom_site_aniso_label
_atom_site_aniso_U_11
_atom_site_aniso_U_22
_atom_site_aniso_U_33
_atom_site_aniso_U_23
_atom_site_aniso_U_13
_atom_site_aniso_U_12
Si1 0.01698(19) 0.01452(18) 0.0225(2) 0.00293(15) 0.00074(16) 0.00125(15)
C1 0.0154(7) 0.0152(6) 0.0227(7) 0.0018(5) -0.0006(6) -0.0011(6)
C2 0.0181(7) 0.0165(6) 0.0217(7) 0.0010(5) -0.0004(6) -0.0014(6)
C3 0.0298(9) 0.0146(7) 0.0255(8) -0.0007(6) -0.0020(7) -0.0007(6)
C4 0.0346(9) 0.0168(7) 0.0255(8) 0.0036(6) -0.0056(7) -0.0024(7)
C5 0.0338(9) 0.0218(7) 0.0201(7) 0.0040(6) -0.0013(7) -0.0054(7)
C6 0.0195(7) 0.0176(7) 0.0224(7) -0.0012(6) 0.0009(6) -0.0014(6)
C7 0.0271(9) 0.0185(7) 0.0328(9) 0.0049(6) 0.0056(7) 0.0056(7)
C8 0.0293(8) 0.0181(7) 0.0283(8) 0.0050(6) -0.0054(7) -0.0031(6)
C9 0.0250(8) 0.0131(6) 0.0219(7) -0.0001(5) -0.0011(6) 0.0008(6)
C10 0.0256(8) 0.0143(7) 0.0277(8) 0.0015(6) 0.0005(6) 0.0015(6)
C11 0.0268(8) 0.0203(7) 0.0240(8) -0.0002(6) 0.0044(7) -0.0002(6)
C12 0.0376(9) 0.0213(7) 0.0187(7) 0.0009(6) 0.0022(7) -0.0010(7)
C13 0.0279(9) 0.0225(8) 0.0263(8) -0.0004(6) -0.0060(7) -0.0017(7)
C14 0.0233(8) 0.0165(7) 0.0247(8) -0.0013(6) 0.0012(6) -0.0017(6)
C15 0.0251(8) 0.0186(7) 0.0190(7) 0.0012(6) 0.0021(6) -0.0002(6)
C16 0.0239(8) 0.0252(8) 0.0250(8) 0.0004(6) 0.0037(6) -0.0036(6)
C17 0.0251(8) 0.0286(9) 0.0272(8) -0.0002(7) 0.0053(7) 0.0022(7)
C18 0.0346(9) 0.0209(7) 0.0209(7) -0.0024(6) 0.0021(7) 0.0040(7)
C19 0.0286(9) 0.0224(8) 0.0275(8) -0.0050(6) -0.0047(7) -0.0003(7)
C20 0.0242(8) 0.0221(8) 0.0222(7) 0.0003(6) -0.0009(6) 0.0028(6)
C21 0.0235(8) 0.0299(9) 0.0312(9) -0.0034(7) 0.0004(7) 0.0035(7)
C22 0.0246(9) 0.0347(10) 0.0295(9) -0.0004(7) 0.0014(7) -0.0065(7)
C23 0.0253(9) 0.0378(10) 0.0489(11) -0.0093(9) 0.0030(8) -0.0084(8)
C24 0.0252(8) 0.0284(8) 0.0410(10) -0.0088(7) -0.0052(8) 0.0032(7)
C25 0.0230(8) 0.0360(10) 0.0316(9) 0.0164(7) -0.0053(7) -0.0038(7)
B1 0.0164(8) 0.0165(8) 0.0217(8) 0.0045(6) 0.0017(6) -0.0019(6)
B2 0.0194(8) 0.0246(8) 0.0210(8) 0.0013(7) 0.0015(7) 0.0008(7)
B3 0.0174(8) 0.0258(9) 0.0286(9) 0.0108(7) -0.0026(7) -0.0023(7)
B4 0.0191(9) 0.0169(8) 0.0468(12) 0.0038(8) -0.0050(8) -0.0010(7)
B5 0.0188(8) 0.0175(8) 0.0343(10) -0.0010(7) -0.0019(7) 0.0020(7)
B6 0.0157(8) 0.0186(8) 0.0214(8) 0.0018(6) -0.0022(6) 0.0019(6)
B7 0.0182(8) 0.0233(8) 0.0292(9) 0.0058(7) -0.0036(7) -0.0016(7)
B8 0.0217(9) 0.0355(11) 0.0210(9) 0.0041(8) -0.0015(7) -0.0040(8)
B9 0.0203(9) 0.0432(12) 0.0245(9) 0.0113(8) -0.0015(7) -0.0056(8)
B10 0.0248(10) 0.0331(11) 0.0420(12) 0.0189(9) -0.0062(9) -0.0056(8)
B11 0.0222(9) 0.0204(9) 0.0491(12) 0.0101(8) -0.0057(9) -0.0002(7)
Cl1 0.01665(16) 0.02050(17) 0.03153(19) 0.01058(15) 0.00079(15) 0.00038(14)
Cl2 0.0284(2) 0.0271(2) 0.0461(2) -0.00560(18) 0.00705(19) 0.00545(17)
Cl3 0.01692(17) 0.0379(2) 0.0375(2) 0.01195(18) -0.00025(17) -0.00402(17)
Cl4 0.0323(2) 0.0256(2) 0.0879(4) -0.0137(2) -0.0125(3) -0.00467(19)
Cl5 0.0284(2) 0.0452(3) 0.0403(2) -0.0165(2) 0.00257(18) 0.0057(2)
Cl6 0.02166(18) 0.0441(2) 0.02248(18) 0.00367(16) -0.00427(16) 0.00566(18)
Cl12 0.0483(3) 0.0384(2) 0.02029(19) 0.00310(16) -0.00005(19) -0.0053(2)
Cl18 0.0394(2) 0.0274(2) 0.0355(2) -0.00942(16) 0.00158(19) 0.00852(19)

loop_
_atom_type_symbol
_atom_type_description
_atom_type_number_in_cell
_atom_type_scat_dispersion_real
_atom_type_scat_dispersion_imag
_atom_type_scat_source
C C 100 0.0033 0.0016
; International Tables for Crystallography (1992). 
Vol. C, Tables 4.2.6.8 and 6.1.1.4
;
H H 124 0.0000 0.0000
; International Tables for Crystallography (1992). 
Vol. C, Tables 4.2.6.8 and 6.1.1.4
;
B B 44 0.0013 0.0007
; International Tables for Crystallography (1992). 
Vol. C, Tables 4.2.6.8 and 6.1.1.4
;
Cl Cl 32 0.0817 0.0704
; International Tables for Crystallography (1992). 
Vol. C, Tables 4.2.6.8 and 6.1.1.4
;
Si Si 4 0.1484 0.1585
; International Tables for Crystallography (1992). 
Vol. C, Tables 4.2.6.8 and 6.1.1.4
;

loop_
_geom_angle_atom_site_label_1
_geom_angle_atom_site_label_2
_geom_angle_atom_site_label_3
_geom_angle
C7 Si1 C8 109.06(8)
C7 Si1 C1 121.42(7)
C8 Si1 C1 120.92(7)
C7 Si1 Cl1 100.77(6)
C8 Si1 Cl1 102.36(6)
C1 Si1 Cl1 96.66(5)
C2 C1 C6 117.54(13)
C2 C1 Si1 121.02(11)
C6 C1 Si1 121.31(11)
C3 C2 C1 120.62(13)
C3 C2 C9 116.85(13)
C1 C2 C9 122.52(13)
C4 C3 C2 120.59(14)
C4 C3 H3 119.7
C2 C3 H3 119.7
C3 C4 C5 119.71(14)
C3 C4 H4 120.1
C5 C4 H4 120.1
C6 C5 C4 120.87(14)
C6 C5 H5 119.6
C4 C5 H5 119.6
C5 C6 C1 120.56(13)
C5 C6 C15 116.91(14)
C1 C6 C15 122.53(13)
Si1 C7 H71 109.5
Si1 C7 H72 109.5
H71 C7 H72 109.5
Si1 C7 H73 109.5
H71 C7 H73 109.5
H72 C7 H73 109.5
Si1 C8 H81 109.5
Si1 C8 H82 109.5
H81 C8 H82 109.5
Si1 C8 H83 109.5
H81 C8 H83 109.5
H82 C8 H83 109.5
C10 C9 C14 120.95(14)
C10 C9 C2 120.63(15)
C14 C9 C2 118.40(15)
C11 C10 C9 118.98(15)
C11 C10 C21 119.36(15)
C9 C10 C21 121.65(14)
C12 C11 C10 119.67(15)
C12 C11 H111 120.2
C10 C11 H111 120.2
C11 C12 C13 122.13(14)
C11 C12 Cl12 119.32(13)
C13 C12 Cl12 118.55(14)
C12 C13 C14 119.18(16)
C12 C13 H13 120.4
C14 C13 H13 120.4
C13 C14 C9 118.85(15)
C13 C14 C22 119.20(15)
C9 C14 C22 121.95(14)
C16 C15 C20 121.09(14)
C16 C15 C6 119.56(14)
C20 C15 C6 119.32(14)
C17 C16 C15 118.70(15)
C17 C16 C23 119.56(16)
C15 C16 C23 121.72(15)
C18 C17 C16 119.41(16)
C18 C17 H17 120.3
C16 C17 H17 120.3
C19 C18 C17 122.41(15)
C19 C18 Cl18 118.39(13)
C17 C18 Cl18 119.20(14)
C18 C19 C20 119.72(15)
C18 C19 H19 120.1
C20 C19 H19 120.1
C19 C20 C15 118.49(15)
C19 C20 C24 118.84(15)
C15 C20 C24 122.66(14)
C10 C21 H211 109.5
C10 C21 H212 109.5
H211 C21 H212 109.5
C10 C21 H213 109.5
H211 C21 H213 109.5
H212 C21 H213 109.5
C14 C22 H221 109.5
C14 C22 H222 109.5
H221 C22 H222 109.5
C14 C22 H223 109.5
H221 C22 H223 109.5
H222 C22 H223 109.5
C16 C23 H231 109.5
C16 C23 H232 109.5
H231 C23 H232 109.5
C16 C23 H233 109.5
H231 C23 H233 109.5
H232 C23 H233 109.5
C20 C24 H241 109.5
C20 C24 H242 109.5
H241 C24 H242 109.5
C20 C24 H243 109.5
H241 C24 H243 109.5
H242 C24 H243 109.5
B8 C25 B10 115.69(14)
B8 C25 B11 116.07(14)
B10 C25 B11 62.98(13)
B8 C25 B7 63.47(11)
B10 C25 B7 115.21(14)
B11 C25 B7 62.88(11)
B8 C25 B9 63.27(12)
B10 C25 B9 62.98(13)
B11 C25 B9 115.78(14)
B7 C25 B9 115.91(13)
B8 C25 H25 116.7
B10 C25 H25 117.4
B11 C25 H25 117.1
B7 C25 H25 117.2
B9 C25 H25 117.0
B7 B1 B8 61.29(11)
B7 B1 B5 60.70(10)
B8 B1 B5 110.31(13)
B7 B1 B6 109.84(12)
B8 B1 B6 109.90(12)
B5 B1 B6 60.81(10)
B7 B1 B2 109.87(12)
B8 B1 B2 60.42(10)
B5 B1 B2 109.99(12)
B6 B1 B2 60.90(10)
B7 B1 Cl1 125.98(12)
B8 B1 Cl1 121.59(12)
B5 B1 Cl1 122.34(12)
B6 B1 Cl1 116.35(11)
B2 B1 Cl1 116.07(11)
B9 B2 B1 106.86(13)
B9 B2 B8 60.35(10)
B1 B2 B8 59.19(10)
B9 B2 B3 60.04(11)
B1 B2 B3 106.73(12)
B8 B2 B3 108.16(13)
B9 B2 Cl2 123.05(13)
B1 B2 Cl2 121.99(11)
B8 B2 Cl2 122.12(12)
B3 B2 Cl2 122.20(12)
B9 B2 B6 107.99(13)
B1 B2 B6 59.50(10)
B8 B2 B6 107.78(13)
B3 B2 B6 59.90(10)
Cl2 B2 B6 120.65(11)
B10 B3 B9 60.16(12)
B10 B3 B2 107.56(13)
B9 B3 B2 59.45(11)
B10 B3 Cl3 121.62(12)
B9 B3 Cl3 121.38(13)
B2 B3 Cl3 121.94(12)
B10 B3 B6 107.61(13)
B9 B3 B6 108.06(12)
B2 B3 B6 60.57(10)
Cl3 B3 B6 122.13(11)
B10 B3 B4 59.33(12)
B9 B3 B4 107.78(13)
B2 B3 B4 108.34(13)
Cl3 B3 B4 121.89(12)
B6 B3 B4 60.22(10)
B10 B4 B11 60.26(12)
B10 B4 Cl4 122.20(13)
B11 B4 Cl4 122.29(13)
B10 B4 B5 108.03(14)
B11 B4 B5 60.06(11)
Cl4 B4 B5 121.81(14)
B10 B4 B3 59.57(12)
B11 B4 B3 107.87(15)
Cl4 B4 B3 121.50(12)
B5 B4 B3 107.77(13)
B10 B4 B6 107.42(14)
B11 B4 B6 107.89(13)
Cl4 B4 B6 121.39(13)
B5 B4 B6 59.96(10)
B3 B4 B6 59.73(10)
B1 B5 B7 59.10(10)
B1 B5 Cl5 122.27(12)
B7 B5 Cl5 122.79(12)
B1 B5 B11 106.38(13)
B7 B5 B11 59.83(11)
Cl5 B5 B11 123.40(12)
B1 B5 B4 107.14(13)
B7 B5 B4 107.52(14)
Cl5 B5 B4 121.79(13)
B11 B5 B4 59.45(11)
B1 B5 B6 59.91(10)
B7 B5 B6 107.84(13)
Cl5 B5 B6 120.36(12)
B11 B5 B6 107.66(13)
B4 B5 B6 60.28(10)
B1 B6 Cl6 121.89(11)
B1 B6 B3 106.52(12)
Cl6 B6 B3 123.36(11)
B1 B6 B5 59.28(10)
Cl6 B6 B5 120.79(12)
B3 B6 B5 107.87(12)
B1 B6 B4 106.24(12)
Cl6 B6 B4 122.82(12)
B3 B6 B4 60.05(11)
B5 B6 B4 59.77(10)
B1 B6 B2 59.61(10)
Cl6 B6 B2 122.20(11)
B3 B6 B2 59.53(10)
B5 B6 B2 107.72(12)
B4 B6 B2 107.38(13)
C25 B7 B1 103.02(13)
C25 B7 B11 58.50(12)
B1 B7 B11 107.61(13)
C25 B7 B5 104.46(13)
B1 B7 B5 60.20(10)
B11 B7 B5 60.29(11)
C25 B7 B8 58.08(11)
B1 B7 B8 59.68(10)
B11 B7 B8 107.95(14)
B5 B7 B8 108.62(13)
C25 B7 H7 125.7
B1 B7 H7 123.1
B11 B7 H7 121.4
B5 B7 H7 121.8
B8 B7 H7 121.4
C25 B8 B1 102.81(14)
C25 B8 B2 103.86(13)
B1 B8 B2 60.39(10)
C25 B8 B9 58.59(11)
B1 B8 B9 107.05(14)
B2 B8 B9 59.40(11)
C25 B8 B7 58.45(11)
B1 B8 B7 59.03(10)
B2 B8 B7 108.04(13)
B9 B8 B7 107.93(14)
C25 B8 H8 125.6
B1 B8 H8 123.4
B2 B8 H8 122.4
B9 B8 H8 121.7
B7 B8 H8 121.5
C25 B9 B2 104.18(13)
C25 B9 B3 104.10(14)
B2 B9 B3 60.51(10)
C25 B9 B10 58.38(12)
B2 B9 B10 108.07(14)
B3 B9 B10 59.74(11)
C25 B9 B8 58.14(11)
B2 B9 B8 60.25(11)
B3 B9 B8 108.45(13)
B10 B9 B8 107.65(15)
C25 B9 H9 125.5
B2 B9 H9 122.2
B3 B9 H9 122.2
B10 B9 H9 121.7
B8 B9 H9 121.4
C25 B10 B4 104.62(14)
C25 B10 B3 104.57(14)
B4 B10 B3 61.10(11)
C25 B10 B11 58.54(12)
B4 B10 B11 60.06(12)
B3 B10 B11 108.93(14)
C25 B10 B9 58.63(12)
B4 B10 B9 109.14(14)
B3 B10 B9 60.10(11)
B11 B10 B9 108.48(14)
C25 B10 H10 125.3
B4 B10 H10 121.7
B3 B10 H10 121.8
B11 B10 H10 121.2
B9 B10 H10 121.0
C25 B11 B4 104.29(14)
C25 B11 B7 58.62(11)
B4 B11 B7 108.39(13)
C25 B11 B10 58.48(12)
B4 B11 B10 59.69(12)
B7 B11 B10 107.98(15)
C25 B11 B5 104.22(13)
B4 B11 B5 60.50(11)
B7 B11 B5 59.87(10)
B10 B11 B5 107.92(13)
C25 B11 H11 125.2
B4 B11 H11 122.2
B7 B11 H11 121.3
B10 B11 H11 121.6
B5 B11 H11 122.4
B1 Cl1 Si1 116.26(6)

loop_
_geom_bond_atom_site_label_1
_geom_bond_atom_site_label_2
_geom_bond_distance
Si1 C7 1.8362(16)
Si1 C8 1.8407(16)
Si1 C1 1.8763(14)
Si1 Cl1 2.3130(5)
C1 C2 1.415(2)
C1 C6 1.420(2)
C2 C3 1.391(2)
C2 C9 1.491(2)
C3 C4 1.383(2)
C3 H3 0.9500
C4 C5 1.384(2)
C4 H4 0.9500
C5 C6 1.384(2)
C5 H5 0.9500
C6 C15 1.505(2)
C7 H71 0.9800
C7 H72 0.9800
C7 H73 0.9800
C8 H81 0.9800
C8 H82 0.9800
C8 H83 0.9800
C9 C10 1.400(2)
C9 C14 1.410(2)
C10 C11 1.398(2)
C10 C21 1.511(2)
C11 C12 1.380(2)
C11 H111 0.9500
C12 C13 1.383(3)
C12 Cl12 1.7478(15)
C13 C14 1.405(2)
C13 H13 0.9500
C14 C22 1.501(2)
C15 C16 1.400(2)
C15 C20 1.402(2)
C16 C17 1.399(2)
C16 C23 1.512(2)
C17 C18 1.373(3)
C17 H17 0.9500
C18 C19 1.367(3)
C18 Cl18 1.7507(16)
C19 C20 1.399(2)
C19 H19 0.9500
C20 C24 1.512(2)
C21 H211 0.9800
C21 H212 0.9800
C21 H213 0.9800
C22 H221 0.9800
C22 H222 0.9800
C22 H223 0.9800
C23 H231 0.9800
C23 H232 0.9800
C23 H233 0.9800
C24 H241 0.9800
C24 H242 0.9800
C24 H243 0.9800
C25 B8 1.697(3)
C25 B10 1.700(3)
C25 B11 1.701(3)
C25 B7 1.703(3)
C25 B9 1.705(3)
C25 H25 0.9500
B1 B7 1.748(2)
B1 B8 1.760(2)
B1 B5 1.768(3)
B1 B6 1.780(2)
B1 B2 1.782(3)
B1 Cl1 1.8551(17)
B2 B9 1.767(3)
B2 B8 1.782(3)
B2 B3 1.786(3)
B2 Cl2 1.7890(19)
B2 B6 1.805(3)
B3 B10 1.771(3)
B3 B9 1.778(3)
B3 Cl3 1.7927(19)
B3 B6 1.793(3)
B3 B4 1.798(3)
B4 B10 1.767(3)
B4 B11 1.773(3)
B4 Cl4 1.782(2)
B4 B5 1.792(3)
B4 B6 1.801(2)
B5 B7 1.777(3)
B5 Cl5 1.783(2)
B5 B11 1.784(3)
B5 B6 1.796(3)
B6 Cl6 1.7826(17)
B7 B11 1.776(3)
B7 B8 1.788(3)
B7 H7 1.1200
B8 B9 1.784(3)
B8 H8 1.1200
B9 B10 1.779(3)
B9 H9 1.1200
B10 B11 1.777(3)
B10 H10 1.1200
B11 H11 1.1200

loop_
_geom_torsion_atom_site_label_1
_geom_torsion_atom_site_label_2
_geom_torsion_atom_site_label_3
_geom_torsion_atom_site_label_4
_geom_torsion
C7 Si1 C1 C2 164.46(12)
C8 Si1 C1 C2 20.17(16)
Cl1 Si1 C1 C2 -88.57(12)
C7 Si1 C1 C6 -19.70(16)
C8 Si1 C1 C6 -163.99(12)
Cl1 Si1 C1 C6 87.27(12)
C6 C1 C2 C3 -2.3(2)
Si1 C1 C2 C3 173.71(12)
C6 C1 C2 C9 176.35(15)
Si1 C1 C2 C9 -7.7(2)
C1 C2 C3 C4 0.0(3)
C9 C2 C3 C4 -178.72(17)
C2 C3 C4 C5 3.0(3)
C3 C4 C5 C6 -3.7(3)
C4 C5 C6 C1 1.4(3)
C4 C5 C6 C15 -179.65(16)
C2 C1 C6 C5 1.6(2)
Si1 C1 C6 C5 -174.36(12)
C2 C1 C6 C15 -177.32(14)
Si1 C1 C6 C15 6.7(2)
C3 C2 C9 C10 -81.26(19)
C1 C2 C9 C10 100.06(18)
C3 C2 C9 C14 97.05(18)
C1 C2 C9 C14 -81.63(19)
C14 C9 C10 C11 3.7(2)
C2 C9 C10 C11 -178.02(14)
C14 C9 C10 C21 -175.64(15)
C2 C9 C10 C21 2.6(2)
C9 C10 C11 C12 0.4(2)
C21 C10 C11 C12 179.82(15)
C10 C11 C12 C13 -4.3(2)
C10 C11 C12 Cl12 175.47(12)
C11 C12 C13 C14 3.9(2)
Cl12 C12 C13 C14 -175.90(12)
C12 C13 C14 C9 0.3(2)
C12 C13 C14 C22 179.51(15)
C10 C9 C14 C13 -4.1(2)
C2 C9 C14 C13 177.59(14)
C10 C9 C14 C22 176.75(15)
C2 C9 C14 C22 -1.6(2)
C5 C6 C15 C16 -93.87(19)
C1 C6 C15 C16 85.1(2)
C5 C6 C15 C20 84.43(19)
C1 C6 C15 C20 -96.59(19)
C20 C15 C16 C17 3.7(2)
C6 C15 C16 C17 -177.98(14)
C20 C15 C16 C23 -178.08(16)
C6 C15 C16 C23 0.2(2)
C15 C16 C17 C18 -0.3(2)
C23 C16 C17 C18 -178.50(17)
C16 C17 C18 C19 -3.0(3)
C16 C17 C18 Cl18 177.00(13)
C17 C18 C19 C20 2.7(3)
Cl18 C18 C19 C20 -177.23(13)
C18 C19 C20 C15 0.7(2)
C18 C19 C20 C24 -178.45(16)
C16 C15 C20 C19 -4.0(2)
C6 C15 C20 C19 177.75(14)
C16 C15 C20 C24 175.18(16)
C6 C15 C20 C24 -3.1(2)
B7 B1 B2 B9 0.93(17)
B8 B1 B2 B9 38.51(13)
B5 B1 B2 B9 -64.09(16)
B6 B1 B2 B9 -101.30(14)
Cl1 B1 B2 B9 151.65(12)
B7 B1 B2 B8 -37.58(13)
B5 B1 B2 B8 -102.60(14)
B6 B1 B2 B8 -139.81(13)
Cl1 B1 B2 B8 113.14(14)
B7 B1 B2 B3 63.94(16)
B8 B1 B2 B3 101.52(14)
B5 B1 B2 B3 -1.08(16)
B6 B1 B2 B3 -38.29(11)
Cl1 B1 B2 B3 -145.34(11)
B7 B1 B2 Cl2 -148.52(12)
B8 B1 B2 Cl2 -110.94(15)
B5 B1 B2 Cl2 146.46(13)
B6 B1 B2 Cl2 109.25(14)
Cl1 B1 B2 Cl2 2.20(18)
B7 B1 B2 B6 102.23(14)
B8 B1 B2 B6 139.81(13)
B5 B1 B2 B6 37.21(12)
Cl1 B1 B2 B6 -107.05(13)
B9 B2 B3 B10 37.55(14)
B1 B2 B3 B10 -62.60(17)
B8 B2 B3 B10 -0.27(18)
Cl2 B2 B3 B10 149.94(13)
B6 B2 B3 B10 -100.71(15)
B1 B2 B3 B9 -100.15(14)
B8 B2 B3 B9 -37.82(13)
Cl2 B2 B3 B9 112.39(15)
B6 B2 B3 B9 -138.26(13)
B9 B2 B3 Cl3 -110.16(16)
B1 B2 B3 Cl3 149.69(12)
B8 B2 B3 Cl3 -147.97(13)
Cl2 B2 B3 Cl3 2.2(2)
B6 B2 B3 Cl3 111.58(14)
B9 B2 B3 B6 138.26(13)
B1 B2 B3 B6 38.11(11)
B8 B2 B3 B6 100.44(13)
Cl2 B2 B3 B6 -109.35(14)
B9 B2 B3 B4 100.24(14)
B1 B2 B3 B4 0.09(16)
B8 B2 B3 B4 62.42(16)
Cl2 B2 B3 B4 -147.37(13)
B6 B2 B3 B4 -38.02(12)
B9 B3 B4 B10 -37.09(13)
B2 B3 B4 B10 -99.96(14)
Cl3 B3 B4 B10 110.42(15)
B6 B3 B4 B10 -138.14(14)
B10 B3 B4 B11 37.44(13)
B9 B3 B4 B11 0.35(17)
B2 B3 B4 B11 -62.52(16)
Cl3 B3 B4 B11 147.86(12)
B6 B3 B4 B11 -100.69(14)
B10 B3 B4 Cl4 -111.40(16)
B9 B3 B4 Cl4 -148.49(13)
B2 B3 B4 Cl4 148.64(13)
Cl3 B3 B4 Cl4 -1.0(2)
B6 B3 B4 Cl4 110.46(15)
B10 B3 B4 B5 100.87(15)
B9 B3 B4 B5 63.77(16)
B2 B3 B4 B5 0.91(17)
Cl3 B3 B4 B5 -148.71(12)
B6 B3 B4 B5 -37.27(12)
B10 B3 B4 B6 138.14(14)
B9 B3 B4 B6 101.04(13)
B2 B3 B4 B6 38.18(12)
Cl3 B3 B4 B6 -111.44(14)
B8 B1 B5 B7 37.34(13)
B6 B1 B5 B7 139.41(13)
B2 B1 B5 B7 102.16(13)
Cl1 B1 B5 B7 -116.23(15)
B7 B1 B5 Cl5 111.63(15)
B8 B1 B5 Cl5 148.97(13)
B6 B1 B5 Cl5 -108.96(15)
B2 B1 B5 Cl5 -146.21(12)
Cl1 B1 B5 Cl5 -4.6(2)
B7 B1 B5 B11 -38.16(12)
B8 B1 B5 B11 -0.81(18)
B6 B1 B5 B11 101.25(14)
B2 B1 B5 B11 64.01(16)
Cl1 B1 B5 B11 -154.38(12)
B7 B1 B5 B4 -100.52(14)
B8 B1 B5 B4 -63.18(17)
B6 B1 B5 B4 38.89(12)
B2 B1 B5 B4 1.64(17)
Cl1 B1 B5 B4 143.25(13)
B7 B1 B5 B6 -139.41(13)
B8 B1 B5 B6 -102.07(14)
B2 B1 B5 B6 -37.25(12)
Cl1 B1 B5 B6 104.36(14)
B10 B4 B5 B1 61.38(16)
B11 B4 B5 B1 99.24(15)
Cl4 B4 B5 B1 -149.16(13)
B3 B4 B5 B1 -1.55(17)
B6 B4 B5 B1 -38.72(12)
B10 B4 B5 B7 -0.83(17)
B11 B4 B5 B7 37.03(13)
Cl4 B4 B5 B7 148.62(13)
B3 B4 B5 B7 -63.76(16)
B6 B4 B5 B7 -100.93(13)
B10 B4 B5 Cl5 -150.58(13)
B11 B4 B5 Cl5 -112.72(15)
Cl4 B4 B5 Cl5 -1.1(2)
B3 B4 B5 Cl5 146.49(13)
B6 B4 B5 Cl5 109.32(14)
B10 B4 B5 B11 -37.86(14)
Cl4 B4 B5 B11 111.60(16)
B3 B4 B5 B11 -100.79(15)
B6 B4 B5 B11 -137.96(14)
B10 B4 B5 B6 100.10(15)
B11 B4 B5 B6 137.96(14)
Cl4 B4 B5 B6 -110.44(15)
B3 B4 B5 B6 37.17(12)
B7 B1 B6 Cl6 146.46(12)
B8 B1 B6 Cl6 -147.90(13)
B5 B1 B6 Cl6 109.36(14)
B2 B1 B6 Cl6 -111.26(14)
Cl1 B1 B6 Cl6 -4.67(18)
B7 B1 B6 B3 -64.21(16)
B8 B1 B6 B3 1.43(17)
B5 B1 B6 B3 -101.31(13)
B2 B1 B6 B3 38.08(11)
Cl1 B1 B6 B3 144.66(11)
B7 B1 B6 B5 37.10(13)
B8 B1 B6 B5 102.74(14)
B2 B1 B6 B5 139.38(13)
Cl1 B1 B6 B5 -114.03(13)
B7 B1 B6 B4 -1.34(17)
B8 B1 B6 B4 64.30(16)
B5 B1 B6 B4 -38.44(12)
B2 B1 B6 B4 100.95(13)
Cl1 B1 B6 B4 -152.47(12)
B7 B1 B6 B2 -102.28(13)
B8 B1 B6 B2 -36.64(13)
B5 B1 B6 B2 -139.38(13)
Cl1 B1 B6 B2 106.59(13)
B10 B3 B6 B1 62.52(16)
B9 B3 B6 B1 -1.02(16)
B2 B3 B6 B1 -38.11(11)
Cl3 B3 B6 B1 -149.40(12)
B4 B3 B6 B1 99.55(13)
B10 B3 B6 Cl6 -148.71(13)
B9 B3 B6 Cl6 147.75(13)
B2 B3 B6 Cl6 110.66(14)
Cl3 B3 B6 Cl6 -0.6(2)
B4 B3 B6 Cl6 -111.68(14)
B10 B3 B6 B5 0.18(17)
B9 B3 B6 B5 -63.36(16)
B2 B3 B6 B5 -100.45(13)
Cl3 B3 B6 B5 148.27(13)
B4 B3 B6 B5 37.21(12)
B10 B3 B6 B4 -37.03(13)
B9 B3 B6 B4 -100.57(14)
B2 B3 B6 B4 -137.66(13)
Cl3 B3 B6 B4 111.06(15)
B10 B3 B6 B2 100.63(15)
B9 B3 B6 B2 37.09(13)
Cl3 B3 B6 B2 -111.29(15)
B4 B3 B6 B2 137.66(13)
B7 B5 B6 B1 -35.91(11)
Cl5 B5 B6 B1 112.07(14)
B11 B5 B6 B1 -99.07(14)
B4 B5 B6 B1 -136.31(14)
B1 B5 B6 Cl6 -111.18(14)
B7 B5 B6 Cl6 -147.09(12)
Cl5 B5 B6 Cl6 0.89(19)
B11 B5 B6 Cl6 149.76(12)
B4 B5 B6 Cl6 112.51(14)
B1 B5 B6 B3 98.97(13)
B7 B5 B6 B3 63.06(15)
Cl5 B5 B6 B3 -148.96(12)
B11 B5 B6 B3 -0.09(16)
B4 B5 B6 B3 -37.33(13)
B1 B5 B6 B4 136.31(14)
B7 B5 B6 B4 100.40(14)
Cl5 B5 B6 B4 -111.63(15)
B11 B5 B6 B4 37.24(13)
B1 B5 B6 B2 36.12(11)
B7 B5 B6 B2 0.21(16)
Cl5 B5 B6 B2 148.19(12)
B11 B5 B6 B2 -62.94(15)
B4 B5 B6 B2 -100.18(14)
B10 B4 B6 B1 -62.93(16)
B11 B4 B6 B1 0.64(18)
Cl4 B4 B6 B1 149.34(13)
B5 B4 B6 B1 38.21(12)
B3 B4 B6 B1 -100.02(13)
B10 B4 B6 Cl6 149.65(13)
B11 B4 B6 Cl6 -146.78(13)
Cl4 B4 B6 Cl6 1.9(2)
B5 B4 B6 Cl6 -109.21(15)
B3 B4 B6 Cl6 112.56(15)
B10 B4 B6 B3 37.09(13)
B11 B4 B6 B3 100.66(16)
Cl4 B4 B6 B3 -110.64(15)
B5 B4 B6 B3 138.23(14)
B10 B4 B6 B5 -101.14(15)
B11 B4 B6 B5 -37.57(13)
Cl4 B4 B6 B5 111.13(17)
B3 B4 B6 B5 -138.23(14)
B10 B4 B6 B2 -0.38(17)
B11 B4 B6 B2 63.19(17)
Cl4 B4 B6 B2 -148.11(13)
B5 B4 B6 B2 100.76(13)
B3 B4 B6 B2 -37.47(12)
B9 B2 B6 B1 99.36(13)
B8 B2 B6 B1 35.59(12)
B3 B2 B6 B1 136.69(12)
Cl2 B2 B6 B1 -111.44(14)
B9 B2 B6 Cl6 -149.88(12)
B1 B2 B6 Cl6 110.76(14)
B8 B2 B6 Cl6 146.35(12)
B3 B2 B6 Cl6 -112.55(14)
Cl2 B2 B6 Cl6 -0.68(19)
B9 B2 B6 B3 -37.33(12)
B1 B2 B6 B3 -136.69(12)
B8 B2 B6 B3 -101.10(13)
Cl2 B2 B6 B3 111.87(14)
B9 B2 B6 B5 63.38(15)
B1 B2 B6 B5 -35.98(11)
B8 B2 B6 B5 -0.39(16)
B3 B2 B6 B5 100.71(13)
Cl2 B2 B6 B5 -147.42(12)
B9 B2 B6 B4 0.37(16)
B1 B2 B6 B4 -98.99(13)
B8 B2 B6 B4 -63.40(15)
B3 B2 B6 B4 37.70(12)
Cl2 B2 B6 B4 149.57(12)
B8 C25 B7 B1 41.01(12)
B10 C25 B7 B1 -66.48(17)
B11 C25 B7 B1 -102.85(14)
B9 C25 B7 B1 4.28(19)
B8 C25 B7 B11 143.86(14)
B10 C25 B7 B11 36.37(15)
B9 C25 B7 B11 107.13(16)
B8 C25 B7 B5 103.17(13)
B10 C25 B7 B5 -4.32(18)
B11 C25 B7 B5 -40.69(12)
B9 C25 B7 B5 66.44(17)
B10 C25 B7 B8 -107.49(16)
B11 C25 B7 B8 -143.86(14)
B9 C25 B7 B8 -36.73(14)
B8 B1 B7 C25 -40.19(13)
B5 B1 B7 C25 99.38(14)
B6 B1 B7 C25 62.23(16)
B2 B1 B7 C25 -2.98(17)
Cl1 B1 B7 C25 -150.09(13)
B8 B1 B7 B11 -100.90(15)
B5 B1 B7 B11 38.66(13)
B6 B1 B7 B11 1.52(18)
B2 B1 B7 B11 -63.69(17)
Cl1 B1 B7 B11 149.20(13)
B8 B1 B7 B5 -139.56(14)
B6 B1 B7 B5 -37.15(12)
B2 B1 B7 B5 -102.35(14)
Cl1 B1 B7 B5 110.53(15)
B5 B1 B7 B8 139.56(14)
B6 B1 B7 B8 102.41(14)
B2 B1 B7 B8 37.21(12)
Cl1 B1 B7 B8 -109.91(16)
B1 B5 B7 C25 -96.92(14)
Cl5 B5 B7 C25 152.31(13)
B11 B5 B7 C25 39.80(12)
B4 B5 B7 C25 2.94(16)
B6 B5 B7 C25 -60.66(15)
Cl5 B5 B7 B1 -110.76(15)
B11 B5 B7 B1 136.72(14)
B4 B5 B7 B1 99.86(13)
B6 B5 B7 B1 36.26(12)
B1 B5 B7 B11 -136.72(14)
Cl5 B5 B7 B11 112.52(15)
B4 B5 B7 B11 -36.86(13)
B6 B5 B7 B11 -100.46(14)
B1 B5 B7 B8 -36.21(12)
Cl5 B5 B7 B8 -146.98(12)
B11 B5 B7 B8 100.50(15)
B4 B5 B7 B8 63.65(16)
B6 B5 B7 B8 0.04(17)
B10 C25 B8 B1 66.10(19)
B11 C25 B8 B1 -4.88(19)
B7 C25 B8 B1 -40.64(12)
B9 C25 B8 B1 102.33(14)
B10 C25 B8 B2 3.9(2)
B11 C25 B8 B2 -67.12(17)
B7 C25 B8 B2 -102.88(13)
B9 C25 B8 B2 40.09(13)
B10 C25 B8 B9 -36.22(15)
B11 C25 B8 B9 -107.21(16)
B7 C25 B8 B9 -142.97(14)
B10 C25 B8 B7 106.74(17)
B11 C25 B8 B7 35.76(14)
B9 C25 B8 B7 142.97(14)
B7 B1 B8 C25 40.34(12)
B5 B1 B8 C25 3.25(17)
B6 B1 B8 C25 -61.98(16)
B2 B1 B8 C25 -98.82(14)
Cl1 B1 B8 C25 157.05(12)
B7 B1 B8 B2 139.16(13)
B5 B1 B8 B2 102.07(14)
B6 B1 B8 B2 36.84(12)
Cl1 B1 B8 B2 -104.13(14)
B7 B1 B8 B9 101.04(15)
B5 B1 B8 B9 63.95(17)
B6 B1 B8 B9 -1.28(18)
B2 B1 B8 B9 -38.12(13)
Cl1 B1 B8 B9 -142.25(13)
B5 B1 B8 B7 -37.09(12)
B6 B1 B8 B7 -102.32(13)
B2 B1 B8 B7 -139.16(13)
Cl1 B1 B8 B7 116.71(15)
B9 B2 B8 C25 -39.68(13)
B1 B2 B8 C25 97.03(14)
B3 B2 B8 C25 -2.00(17)
Cl2 B2 B8 C25 -152.24(13)
B6 B2 B8 C25 61.31(16)
B9 B2 B8 B1 -136.71(15)
B3 B2 B8 B1 -99.03(14)
Cl2 B2 B8 B1 110.72(15)
B6 B2 B8 B1 -35.72(12)
B1 B2 B8 B9 136.71(15)
B3 B2 B8 B9 37.68(13)
Cl2 B2 B8 B9 -112.56(16)
B6 B2 B8 B9 100.99(14)
B9 B2 B8 B7 -100.57(15)
B1 B2 B8 B7 36.14(11)
B3 B2 B8 B7 -62.90(16)
Cl2 B2 B8 B7 146.86(12)
B6 B2 B8 B7 0.42(17)
B1 B7 B8 C25 -132.21(14)
B11 B7 B8 C25 -31.91(13)
B5 B7 B8 C25 -95.77(14)
C25 B7 B8 B1 132.21(14)
B11 B7 B8 B1 100.30(14)
B5 B7 B8 B1 36.44(12)
C25 B7 B8 B2 95.49(14)
B1 B7 B8 B2 -36.72(12)
B11 B7 B8 B2 63.58(16)
B5 B7 B8 B2 -0.29(17)
C25 B7 B8 B9 32.70(12)
B1 B7 B8 B9 -99.51(14)
B11 B7 B8 B9 0.79(17)
B5 B7 B8 B9 -63.07(16)
B8 C25 B9 B2 -40.57(13)
B10 C25 B9 B2 102.72(15)
B11 C25 B9 B2 67.07(17)
B7 C25 B9 B2 -3.77(19)
B8 C25 B9 B3 -103.18(14)
B10 C25 B9 B3 40.11(12)
B11 C25 B9 B3 4.47(18)
B7 C25 B9 B3 -66.38(17)
B8 C25 B9 B10 -143.29(14)
B11 C25 B9 B10 -35.64(14)
B7 C25 B9 B10 -106.49(16)
B10 C25 B9 B8 143.29(14)
B11 C25 B9 B8 107.65(15)
B7 C25 B9 B8 36.80(14)
B1 B2 B9 C25 1.54(17)
B8 B2 B9 C25 39.52(13)
B3 B2 B9 C25 -98.39(15)
Cl2 B2 B9 C25 150.59(13)
B6 B2 B9 C25 -61.12(16)
B1 B2 B9 B3 99.93(14)
B8 B2 B9 B3 137.91(14)
Cl2 B2 B9 B3 -111.03(15)
B6 B2 B9 B3 37.27(12)
B1 B2 B9 B10 62.45(16)
B8 B2 B9 B10 100.42(15)
B3 B2 B9 B10 -37.48(13)
Cl2 B2 B9 B10 -148.51(13)
B6 B2 B9 B10 -0.22(17)
B1 B2 B9 B8 -37.98(13)
B3 B2 B9 B8 -137.91(14)
Cl2 B2 B9 B8 111.07(15)
B6 B2 B9 B8 -100.64(14)
B10 B3 B9 C25 -39.43(13)
B2 B3 B9 C25 98.51(13)
Cl3 B3 B9 C25 -150.41(12)
B6 B3 B9 C25 60.93(15)
B4 B3 B9 C25 -2.70(16)
B10 B3 B9 B2 -137.95(14)
Cl3 B3 B9 B2 111.07(14)
B6 B3 B9 B2 -37.58(12)
B4 B3 B9 B2 -101.22(14)
B2 B3 B9 B10 137.95(14)
Cl3 B3 B9 B10 -110.98(15)
B6 B3 B9 B10 100.36(14)
B4 B3 B9 B10 36.73(13)
B10 B3 B9 B8 -100.10(16)
B2 B3 B9 B8 37.85(13)
Cl3 B3 B9 B8 148.92(13)
B6 B3 B9 B8 0.26(18)
B4 B3 B9 B8 -63.37(17)
B1 B8 B9 C25 -94.84(15)
B2 B8 B9 C25 -133.42(14)
B7 B8 B9 C25 -32.65(12)
C25 B8 B9 B2 133.42(14)
B1 B8 B9 B2 38.57(13)
B7 B8 B9 B2 100.77(14)
C25 B8 B9 B3 95.46(15)
B1 B8 B9 B3 0.61(19)
B2 B8 B9 B3 -37.96(13)
B7 B8 B9 B3 62.81(17)
C25 B8 B9 B10 32.29(13)
B1 B8 B9 B10 -62.55(17)
B2 B8 B9 B10 -101.13(15)
B7 B8 B9 B10 -0.36(17)
B8 C25 B10 B4 -67.43(19)
B11 C25 B10 B4 40.15(13)
B7 C25 B10 B4 3.8(2)
B9 C25 B10 B4 -103.76(15)
B8 C25 B10 B3 -4.1(2)
B11 C25 B10 B3 103.53(15)
B7 C25 B10 B3 67.19(19)
B9 C25 B10 B3 -40.39(13)
B8 C25 B10 B11 -107.58(16)
B7 C25 B10 B11 -36.33(14)
B9 C25 B10 B11 -143.91(13)
B8 C25 B10 B9 36.33(15)
B11 C25 B10 B9 143.91(13)
B7 C25 B10 B9 107.58(15)
B11 B4 B10 C25 -39.40(13)
Cl4 B4 B10 C25 -150.95(13)
B5 B4 B10 C25 -1.63(18)
B3 B4 B10 C25 98.80(15)
B6 B4 B10 C25 61.64(17)
B11 B4 B10 B3 -138.21(14)
Cl4 B4 B10 B3 110.25(16)
B5 B4 B10 B3 -100.44(14)
B6 B4 B10 B3 -37.16(12)
Cl4 B4 B10 B11 -111.54(16)
B5 B4 B10 B11 37.77(13)
B3 B4 B10 B11 138.21(14)
B6 B4 B10 B11 101.05(14)
B11 B4 B10 B9 -100.79(15)
Cl4 B4 B10 B9 147.67(13)
B5 B4 B10 B9 -63.02(17)
B3 B4 B10 B9 37.42(13)
B6 B4 B10 B9 0.25(19)
B9 B3 B10 C25 39.66(13)
B2 B3 B10 C25 2.43(19)
Cl3 B3 B10 C25 150.26(14)
B6 B3 B10 C25 -61.46(18)
B4 B3 B10 C25 -98.88(15)
B9 B3 B10 B4 138.54(14)
B2 B3 B10 B4 101.31(14)
Cl3 B3 B10 B4 -110.86(16)
B6 B3 B10 B4 37.42(13)
B9 B3 B10 B11 100.91(15)
B2 B3 B10 B11 63.68(18)
Cl3 B3 B10 B11 -148.49(14)
B6 B3 B10 B11 -0.20(19)
B4 B3 B10 B11 -37.63(14)
B2 B3 B10 B9 -37.23(13)
Cl3 B3 B10 B9 110.60(16)
B6 B3 B10 B9 -101.12(14)
B4 B3 B10 B9 -138.54(14)
B2 B9 B10 C25 -95.84(14)
B3 B9 B10 C25 -133.66(14)
B8 B9 B10 C25 -32.19(12)
C25 B9 B10 B4 95.81(15)
B2 B9 B10 B4 -0.02(19)
B3 B9 B10 B4 -37.85(13)
B8 B9 B10 B4 63.62(17)
C25 B9 B10 B3 133.66(14)
B2 B9 B10 B3 37.83(13)
B8 B9 B10 B3 101.47(14)
C25 B9 B10 B11 31.99(13)
B2 B9 B10 B11 -63.85(17)
B3 B9 B10 B11 -101.68(15)
B8 B9 B10 B11 -0.21(18)
B8 C25 B11 B4 67.09(17)
B10 C25 B11 B4 -39.90(12)
B7 C25 B11 B4 103.07(14)
B9 C25 B11 B4 -4.26(18)
B8 C25 B11 B7 -35.97(14)
B10 C25 B11 B7 -142.97(14)
B9 C25 B11 B7 -107.32(15)
B8 C25 B11 B10 106.99(16)
B7 C25 B11 B10 142.97(14)
B9 C25 B11 B10 35.64(14)
B8 C25 B11 B5 4.46(19)
B10 C25 B11 B5 -102.53(14)
B7 C25 B11 B5 40.43(12)
B9 C25 B11 B5 -66.89(17)
B10 B4 B11 C25 39.30(13)
Cl4 B4 B11 C25 150.70(14)
B5 B4 B11 C25 -98.47(13)
B3 B4 B11 C25 2.16(17)
B6 B4 B11 C25 -60.94(17)
B10 B4 B11 B7 100.51(16)
Cl4 B4 B11 B7 -148.09(14)
B5 B4 B11 B7 -37.26(13)
B3 B4 B11 B7 63.37(18)
B6 B4 B11 B7 0.27(19)
Cl4 B4 B11 B10 111.40(17)
B5 B4 B11 B10 -137.77(14)
B3 B4 B11 B10 -37.14(13)
B6 B4 B11 B10 -100.24(15)
B10 B4 B11 B5 137.77(14)
Cl4 B4 B11 B5 -110.83(17)
B3 B4 B11 B5 100.63(14)
B6 B4 B11 B5 37.53(13)
B1 B7 B11 C25 94.75(14)
B5 B7 B11 C25 133.37(13)
B8 B7 B11 C25 31.75(12)
C25 B7 B11 B4 -95.84(15)
B1 B7 B11 B4 -1.09(19)
B5 B7 B11 B4 37.53(14)
B8 B7 B11 B4 -64.09(18)
C25 B7 B11 B10 -32.67(13)
B1 B7 B11 B10 62.08(17)
B5 B7 B11 B10 100.71(15)
B8 B7 B11 B10 -0.92(18)
C25 B7 B11 B5 -133.37(13)
B1 B7 B11 B5 -38.62(12)
B8 B7 B11 B5 -101.62(14)
B4 B10 B11 C25 -133.94(14)
B3 B10 B11 C25 -95.86(16)
B9 B10 B11 C25 -32.02(12)
C25 B10 B11 B4 133.94(14)
B3 B10 B11 B4 38.09(13)
B9 B10 B11 B4 101.92(15)
C25 B10 B11 B7 32.72(12)
B4 B10 B11 B7 -101.22(15)
B3 B10 B11 B7 -63.13(18)
B9 B10 B11 B7 0.70(18)
C25 B10 B11 B5 96.00(14)
B4 B10 B11 B5 -37.94(13)
B3 B10 B11 B5 0.15(19)
B9 B10 B11 B5 63.98(17)
B1 B5 B11 C25 -1.98(17)
B7 B5 B11 C25 -39.80(12)
Cl5 B5 B11 C25 -151.34(13)
B4 B5 B11 C25 98.57(15)
B6 B5 B11 C25 60.96(15)
B1 B5 B11 B4 -100.56(14)
B7 B5 B11 B4 -138.38(15)
Cl5 B5 B11 B4 110.09(16)
B6 B5 B11 B4 -37.61(13)
B1 B5 B11 B7 37.82(13)
Cl5 B5 B11 B7 -111.54(16)
B4 B5 B11 B7 138.38(15)
B6 B5 B11 B7 100.77(14)
B1 B5 B11 B10 -62.98(17)
B7 B5 B11 B10 -100.80(16)
Cl5 B5 B11 B10 147.67(14)
B4 B5 B11 B10 37.58(14)
B6 B5 B11 B10 -0.03(18)
B7 B1 Cl1 Si1 9.11(16)
B8 B1 Cl1 Si1 -66.39(14)
B5 B1 Cl1 Si1 84.27(13)
B6 B1 Cl1 Si1 154.97(9)
B2 B1 Cl1 Si1 -136.25(10)
C7 Si1 Cl1 B1 -66.21(8)
C8 Si1 Cl1 B1 46.25(8)
C1 Si1 Cl1 B1 169.97(8)
